data_8105184
loop_
_publ_author_name
'Wang, Hua-Rui'

_publ_section_title
;
 The crystal structure of
 poly[diaqua-(\m2-1,2,4,5-tetrakis(1,2,4-triazol-1-ylmethyl)-benzene-\k2N:N&#x2032;)-bis(\m3-terephthalato-\k3O:O&#x2032;:O&#x2032;&#x2032;)dicadmium(II)],
 C17H15N6O5Cd
;
_journal_issue 2
_journal_name_full 'Zeitschrift f\"ur Kristallographie - New Crystal Structures'
_journal_page_first 219
_journal_page_last 221
_journal_paper_doi 10.1515/ncrs-2021-0427
_journal_volume 237
_journal_year 2022
_chemical_formula_moiety 'C17 H15 Cd N6 O5'
_chemical_formula_sum 'C17 H15 Cd N6 O5'
_chemical_formula_weight 495.75
_space_group_crystal_system monoclinic
_space_group_IT_number 14
_space_group_name_Hall '-P 2ybc'
_space_group_name_H-M_alt 'P 1 21/c 1'
_atom_sites_solution_hydrogens mixed
_atom_sites_solution_primary dual
_cell_angle_alpha 90
_cell_angle_beta 115.16(2)
_cell_angle_gamma 90
_cell_formula_units_Z 4
_cell_length_a 10.095(2)
_cell_length_b 13.380(3)
_cell_length_c 14.968(5)
_cell_measurement_reflns_used 25.242
_cell_measurement_temperature 293(2)
_cell_measurement_theta_max 27.895
_cell_measurement_theta_min 2.229
_cell_volume 1829.9(9)
_computing_molecular_graphics 'Olex2 (Dolomanov et al., 2009)'
_computing_publication_material 'Olex2 (Dolomanov et al., 2009)'
_computing_structure_refinement 'ShelXL (Sheldrick, 2015)'
_computing_structure_solution 'ShelXT (Sheldrick, 2015)'
_diffrn_ambient_temperature 293.15
_diffrn_measured_fraction_theta_full 0.994
_diffrn_measured_fraction_theta_max 0.989
_diffrn_measurement_device_type 'Rigaku Saturn 724 CCD'
_diffrn_measurement_method '\w scans'
_diffrn_radiation_monochromator graphite
_diffrn_radiation_type MoK\a
_diffrn_radiation_wavelength 0.71073
_diffrn_reflns_av_R_equivalents 0.0209
_diffrn_reflns_av_unetI/netI 0.0196
_diffrn_reflns_Laue_measured_fraction_full 0.994
_diffrn_reflns_Laue_measured_fraction_max 0.989
_diffrn_reflns_limit_h_max 13
_diffrn_reflns_limit_h_min -13
_diffrn_reflns_limit_k_max 17
_diffrn_reflns_limit_k_min -17
_diffrn_reflns_limit_l_max 19
_diffrn_reflns_limit_l_min -17
_diffrn_reflns_number 14601
_diffrn_reflns_point_group_measured_fraction_full 0.994
_diffrn_reflns_point_group_measured_fraction_max 0.989
_diffrn_reflns_theta_full 25.242
_diffrn_reflns_theta_max 27.895
_diffrn_reflns_theta_min 2.229
_exptl_absorpt_coefficient_mu 1.238
_exptl_absorpt_correction_T_max 0.8760
_exptl_absorpt_correction_T_min 0.7641
_exptl_absorpt_correction_type none
_exptl_crystal_colour colourless
_exptl_crystal_colour_primary colourless
_exptl_crystal_density_diffrn 1.799
_exptl_crystal_density_method 'not measured'
_exptl_crystal_description block
_exptl_crystal_F_000 988
_exptl_crystal_size_max 0.23
_exptl_crystal_size_mid 0.18
_exptl_crystal_size_min 0.11
_refine_diff_density_max 0.926
_refine_diff_density_min -0.337
_refine_diff_density_rms 0.063
_refine_ls_extinction_coef .
_refine_ls_extinction_method none
_refine_ls_goodness_of_fit_ref 1.086
_refine_ls_hydrogen_treatment constr
_refine_ls_matrix_type full
_refine_ls_number_parameters 262
_refine_ls_number_reflns 4324
_refine_ls_number_restraints 0
_refine_ls_restrained_S_all 1.086
_refine_ls_R_factor_all 0.0300
_refine_ls_R_factor_gt 0.0267
_refine_ls_shift/su_max 0.002
_refine_ls_shift/su_mean 0.000
_refine_ls_structure_factor_coef Fsqd
_refine_ls_weighting_details 'w=1/[\s^2^(Fo^2^)+(0.0229P)^2^+1.4740P] where P=(Fo^2^+2Fc^2^)/3'
_refine_ls_weighting_scheme calc
_refine_ls_wR_factor_gt 0.0584
_refine_ls_wR_factor_ref 0.0602
_reflns_Friedel_coverage 0.000
_reflns_Friedel_fraction_full .
_reflns_Friedel_fraction_max .
_reflns_number_gt 3964
_reflns_number_total 4324
_reflns_threshold_expression 'I > 2\s(I)'
_cod_data_source_file suppl_j_ncrs-2021-0427_suppl.cif
_cod_data_source_block 1
_cod_database_code 8105184
_shelx_space_group_comment
;
The symmetry employed for this shelxl refinement is uniquely defined
by the following loop, which should always be used as a source of
symmetry information in preference to the above space-group names.
They are only intended as comments.
;
_shelx_estimated_absorpt_t_max 0.876
_shelx_estimated_absorpt_t_min 0.764
_olex2_refinement_description
;
1. Fixed Uiso
 At 1.2 times of:
  All C(H) groups, All C(H,H) groups
 At 1.5 times of:
  All O(H,H) groups
2.a Riding coordinates:
 O5(H5A,H5B)
2.b Secondary CH2 refined with riding coordinates:
 C11(H11A,H11B), C15(H15A,H15B)
2.c Aromatic/amide H refined with riding coordinates:
 C3(H3), C4(H4), C6(H6), C7(H7), C9(H9), C10(H10), C12(H12), C16(H16), C17(H17)
;

loop_
_space_group_symop_operation_xyz
'x, y, z'
'-x, y+1/2, -z+1/2'
'-x, -y, -z'
'x, -y-1/2, z-1/2'

loop_
_atom_site_label
_atom_site_type_symbol
_atom_site_fract_x
_atom_site_fract_y
_atom_site_fract_z
_atom_site_U_iso_or_equiv
_atom_site_adp_type
_atom_site_occupancy
_atom_site_site_symmetry_order
_atom_site_calc_flag
_atom_site_refinement_flags_posn
_atom_site_refinement_flags_adp
_atom_site_refinement_flags_occupancy
_atom_site_disorder_assembly
_atom_site_disorder_group
Cd1 Cd 0.69731(2) 0.52986(2) 0.49723(2) 0.02830(6) Uani 1 1 d . . . . .
O1 O 0.54310(18) 0.65333(14) 0.42584(16) 0.0529(5) Uani 1 1 d . . . . .
O2 O 0.3907(2) 0.52589(12) 0.38765(13) 0.0391(4) Uani 1 1 d . . . . .
O3 O -0.0156(2) 0.97370(13) 0.12116(16) 0.0512(5) Uani 1 1 d . . . . .
O4 O -0.17047(18) 0.85225(13) 0.10329(13) 0.0419(4) Uani 1 1 d . . . . .
O5 O 0.7696(2) 0.56700(13) 0.37052(14) 0.0490(5) Uani 1 1 d . . . . .
H5A H 0.768858 0.631108 0.361873 0.074 Uiso 1 1 d R . . . .
H5B H 0.849308 0.535328 0.374643 0.074 Uiso 1 1 d R . . . .
N1 N 0.8028(2) -0.09000(15) 0.44466(17) 0.0418(5) Uani 1 1 d . . . . .
N2 N 0.6548(2) 0.21482(13) 0.41310(14) 0.0324(4) Uani 1 1 d . . . . .
N3 N 0.7071(2) 0.36886(14) 0.46086(15) 0.0335(4) Uani 1 1 d . . . . .
N4 N 0.8016(2) 0.21604(15) 0.46764(18) 0.0427(5) Uani 1 1 d . . . . .
N5 N 0.8129(4) -0.0581(2) 0.3624(2) 0.0741(9) Uani 1 1 d . . . . .
N6 N 0.7871(3) -0.22416(18) 0.3591(2) 0.0584(7) Uani 1 1 d . . . . .
C1 C 0.4178(2) 0.61672(18) 0.38198(17) 0.0338(5) Uani 1 1 d . . . . .
C2 C 0.2976(2) 0.68747(16) 0.32109(15) 0.0284(4) Uani 1 1 d . . . . .
C3 C 0.3295(2) 0.78700(18) 0.31315(18) 0.0377(5) Uani 1 1 d . . . . .
H3 H 0.425062 0.809888 0.346665 0.045 Uiso 1 1 calc R . . . .
C4 C 0.2206(3) 0.85246(17) 0.25595(18) 0.0371(5) Uani 1 1 d . . . . .
H4 H 0.243427 0.918796 0.250246 0.044 Uiso 1 1 calc R . . . .
C5 C 0.0774(2) 0.81952(16) 0.20707(16) 0.0305(4) Uani 1 1 d . . . . .
C6 C 0.0451(2) 0.72048(18) 0.21753(18) 0.0371(5) Uani 1 1 d . . . . .
H6 H -0.051259 0.698375 0.186773 0.045 Uiso 1 1 calc R . . . .
C7 C 0.1541(2) 0.65458(17) 0.27293(18) 0.0362(5) Uani 1 1 d . . . . .
H7 H 0.131470 0.588067 0.278027 0.043 Uiso 1 1 calc R . . . .
C8 C -0.0427(3) 0.88747(18) 0.14012(16) 0.0349(5) Uani 1 1 d . . . . .
C9 C 0.6002(3) 0.30581(17) 0.40955(18) 0.0350(5) Uani 1 1 d . . . . .
H9 H 0.501906 0.322801 0.376122 0.042 Uiso 1 1 calc R . . . .
C10 C 0.8277(3) 0.30977(18) 0.4944(2) 0.0400(6) Uani 1 1 d . . . . .
H10 H 0.921131 0.333846 0.533254 0.048 Uiso 1 1 calc R . . . .
C11 C 0.5789(3) 0.12136(17) 0.36742(18) 0.0375(5) Uani 1 1 d . . . . .
H11A H 0.640560 0.082966 0.345028 0.045 Uiso 1 1 calc R . . . .
H11B H 0.489345 0.137513 0.310085 0.045 Uiso 1 1 calc R . . . .
C12 C 0.4015(3) 0.06306(17) 0.43193(18) 0.0360(5) Uani 1 1 d . . . . .
H12 H 0.334388 0.105893 0.385918 0.043 Uiso 1 1 calc R . . . .
C13 C 0.5419(3) 0.05784(16) 0.43776(17) 0.0332(5) Uani 1 1 d . . . . .
C14 C 0.6431(3) -0.00632(17) 0.50736(18) 0.0340(5) Uani 1 1 d . . . . .
C15 C 0.7984(3) -0.01981(18) 0.5178(2) 0.0417(6) Uani 1 1 d . . . . .
H15A H 0.836779 0.044253 0.509508 0.050 Uiso 1 1 calc R . . . .
H15B H 0.859955 -0.044319 0.583460 0.050 Uiso 1 1 calc R . . . .
C16 C 0.7869(4) -0.1878(2) 0.4405(2) 0.0559(8) Uani 1 1 d . . . . .
H16 H 0.776816 -0.226183 0.489033 0.067 Uiso 1 1 calc R . . . .
C17 C 0.8006(4) -0.1418(2) 0.3129(3) 0.0680(10) Uani 1 1 d . . . . .
H17 H 0.801270 -0.143403 0.251009 0.082 Uiso 1 1 calc R . . . .

loop_
_atom_site_aniso_label
_atom_site_aniso_U_11
_atom_site_aniso_U_22
_atom_site_aniso_U_33
_atom_site_aniso_U_23
_atom_site_aniso_U_13
_atom_site_aniso_U_12
Cd1 0.02466(8) 0.01839(8) 0.03429(9) -0.00181(6) 0.00525(6) -0.00039(6)
O1 0.0249(8) 0.0470(11) 0.0719(13) 0.0224(10) 0.0064(8) 0.0095(8)
O2 0.0468(10) 0.0287(9) 0.0381(9) 0.0087(7) 0.0145(8) 0.0124(7)
O3 0.0473(11) 0.0366(10) 0.0662(13) 0.0224(9) 0.0206(10) 0.0167(8)
O4 0.0325(9) 0.0442(10) 0.0381(9) 0.0090(8) 0.0044(7) 0.0125(7)
O5 0.0648(12) 0.0310(9) 0.0610(12) -0.0044(8) 0.0361(10) -0.0003(9)
N1 0.0482(12) 0.0271(10) 0.0616(14) 0.0069(10) 0.0343(11) 0.0033(9)
N2 0.0419(10) 0.0199(9) 0.0381(10) -0.0019(8) 0.0197(9) -0.0038(8)
N3 0.0360(10) 0.0218(9) 0.0421(11) 0.0003(8) 0.0161(8) -0.0013(7)
N4 0.0392(11) 0.0256(10) 0.0646(14) -0.0029(10) 0.0234(10) -0.0004(8)
N5 0.127(3) 0.0399(14) 0.095(2) 0.0117(14) 0.085(2) 0.0047(15)
N6 0.0789(18) 0.0388(13) 0.0765(18) -0.0028(12) 0.0514(15) -0.0022(12)
C1 0.0317(11) 0.0378(13) 0.0314(11) 0.0092(9) 0.0129(9) 0.0122(9)
C2 0.0251(10) 0.0280(10) 0.0288(10) 0.0069(8) 0.0082(8) 0.0058(8)
C3 0.0261(11) 0.0354(12) 0.0413(13) 0.0079(10) 0.0044(9) 0.0002(9)
C4 0.0352(12) 0.0257(11) 0.0415(13) 0.0078(10) 0.0078(10) 0.0017(9)
C5 0.0303(11) 0.0292(11) 0.0281(10) 0.0035(8) 0.0087(9) 0.0074(9)
C6 0.0259(11) 0.0332(12) 0.0413(13) 0.0048(10) 0.0038(9) 0.0001(9)
C7 0.0323(11) 0.0262(11) 0.0411(12) 0.0077(9) 0.0068(10) 0.0003(9)
C8 0.0348(12) 0.0379(13) 0.0292(11) 0.0046(9) 0.0109(9) 0.0140(10)
C9 0.0394(12) 0.0262(11) 0.0387(12) -0.0015(9) 0.0159(10) -0.0005(9)
C10 0.0348(12) 0.0271(12) 0.0577(16) -0.0018(11) 0.0191(11) -0.0016(9)
C11 0.0519(14) 0.0247(11) 0.0373(12) -0.0063(9) 0.0204(11) -0.0100(10)
C12 0.0430(13) 0.0221(10) 0.0406(12) 0.0015(9) 0.0156(10) 0.0001(9)
C13 0.0431(13) 0.0188(10) 0.0386(12) -0.0044(8) 0.0183(10) -0.0057(9)
C14 0.0390(12) 0.0215(10) 0.0435(13) -0.0039(9) 0.0194(10) -0.0033(9)
C15 0.0413(13) 0.0280(12) 0.0565(16) 0.0007(11) 0.0216(12) -0.0030(10)
C16 0.084(2) 0.0292(13) 0.0691(19) 0.0066(13) 0.0463(18) -0.0009(13)
C17 0.102(3) 0.0532(19) 0.078(2) 0.0045(17) 0.067(2) 0.0077(18)

loop_
_atom_type_symbol
_atom_type_description
_atom_type_scat_dispersion_real
_atom_type_scat_dispersion_imag
_atom_type_scat_source
C C 0.0033 0.0016 'International Tables Vol C Tables 4.2.6.8 and 6.1.1.4'
H H 0.0000 0.0000 'International Tables Vol C Tables 4.2.6.8 and 6.1.1.4'
Cd Cd -0.8075 1.2024 'International Tables Vol C Tables 4.2.6.8 and 6.1.1.4'
N N 0.0061 0.0033 'International Tables Vol C Tables 4.2.6.8 and 6.1.1.4'
O O 0.0106 0.0060 'International Tables Vol C Tables 4.2.6.8 and 6.1.1.4'

loop_
_geom_angle_atom_site_label_1
_geom_angle_atom_site_label_2
_geom_angle_atom_site_label_3
_geom_angle
_geom_angle_site_symmetry_1
_geom_angle_site_symmetry_3
O1 Cd1 O2 100.49(7) . 3_666
O1 Cd1 O4 84.32(8) . 4_676
O1 Cd1 O5 81.30(7) . .
O1 Cd1 N3 134.28(8) . .
O4 Cd1 O2 90.06(7) 4_676 3_666
O4 Cd1 O5 97.30(7) 4_676 .
O4 Cd1 N3 141.18(7) 4_676 .
O5 Cd1 O2 172.57(6) . 3_666
N3 Cd1 O2 86.72(6) . 3_666
N3 Cd1 O5 86.92(7) . .
C1 O1 Cd1 107.97(15) . .
C1 O2 Cd1 120.86(15) . 3_666
C8 O4 Cd1 103.79(15) . 4_475
Cd1 O5 H5A 110.0 . .
Cd1 O5 H5B 115.2 . .
H5A O5 H5B 115.6 . .
N5 N1 C15 121.3(2) . .
C16 N1 N5 109.1(2) . .
C16 N1 C15 129.4(2) . .
N4 N2 C11 120.63(19) . .
C9 N2 N4 109.99(19) . .
C9 N2 C11 129.4(2) . .
C9 N3 Cd1 130.13(16) . .
C9 N3 C10 103.0(2) . .
C10 N3 Cd1 126.69(16) . .
C10 N4 N2 102.84(19) . .
C17 N5 N1 102.6(2) . .
C16 N6 C17 102.4(2) . .
O1 C1 O2 122.9(2) . .
O1 C1 C2 116.5(2) . .
O2 C1 C2 120.5(2) . .
C3 C2 C1 120.0(2) . .
C3 C2 C7 119.3(2) . .
C7 C2 C1 120.7(2) . .
C2 C3 H3 119.7 . .
C4 C3 C2 120.6(2) . .
C4 C3 H3 119.7 . .
C3 C4 H4 119.9 . .
C3 C4 C5 120.1(2) . .
C5 C4 H4 119.9 . .
C4 C5 C6 119.1(2) . .
C4 C5 C8 121.6(2) . .
C6 C5 C8 119.3(2) . .
C5 C6 H6 119.6 . .
C7 C6 C5 120.8(2) . .
C7 C6 H6 119.6 . .
C2 C7 H7 120.0 . .
C6 C7 C2 120.0(2) . .
C6 C7 H7 120.0 . .
O3 C8 O4 122.0(2) . .
O3 C8 C5 121.2(2) . .
O4 C8 C5 116.8(2) . .
N2 C9 H9 125.1 . .
N3 C9 N2 109.8(2) . .
N3 C9 H9 125.1 . .
N3 C10 H10 122.8 . .
N4 C10 N3 114.4(2) . .
N4 C10 H10 122.8 . .
N2 C11 H11A 109.1 . .
N2 C11 H11B 109.1 . .
N2 C11 C13 112.69(19) . .
H11A C11 H11B 107.8 . .
C13 C11 H11A 109.1 . .
C13 C11 H11B 109.1 . .
C13 C12 H12 118.8 . .
C13 C12 C14 122.4(2) . 3_656
C14 C12 H12 118.8 3_656 .
C12 C13 C11 118.4(2) . .
C12 C13 C14 118.8(2) . .
C14 C13 C11 122.8(2) . .
C12 C14 C13 118.8(2) 3_656 .
C12 C14 C15 118.2(2) 3_656 .
C13 C14 C15 123.0(2) . .
N1 C15 C14 111.0(2) . .
N1 C15 H15A 109.4 . .
N1 C15 H15B 109.4 . .
C14 C15 H15A 109.4 . .
C14 C15 H15B 109.4 . .
H15A C15 H15B 108.0 . .
N1 C16 H16 124.3 . .
N6 C16 N1 111.3(3) . .
N6 C16 H16 124.3 . .
N5 C17 N6 114.6(3) . .
N5 C17 H17 122.7 . .
N6 C17 H17 122.7 . .

loop_
_geom_bond_atom_site_label_1
_geom_bond_atom_site_label_2
_geom_bond_distance
_geom_bond_site_symmetry_2
Cd1 O1 2.2091(17) .
Cd1 O2 2.3701(19) 3_666
Cd1 O4 2.2333(17) 4_676
Cd1 O5 2.357(2) .
Cd1 N3 2.2344(19) .
O1 C1 1.251(3) .
O2 C1 1.256(3) .
O3 C8 1.246(3) .
O4 C8 1.259(3) .
O5 H5A 0.8671 .
O5 H5B 0.8880 .
N1 N5 1.348(3) .
N1 C15 1.457(3) .
N1 C16 1.316(3) .
N2 N4 1.355(3) .
N2 C9 1.328(3) .
N2 C11 1.474(3) .
N3 C9 1.327(3) .
N3 C10 1.356(3) .
N4 C10 1.309(3) .
N5 C17 1.319(4) .
N6 C16 1.313(4) .
N6 C17 1.338(4) .
C1 C2 1.502(3) .
C2 C3 1.387(3) .
C2 C7 1.387(3) .
C3 H3 0.9300 .
C3 C4 1.382(3) .
C4 H4 0.9300 .
C4 C5 1.385(3) .
C5 C6 1.389(3) .
C5 C8 1.506(3) .
C6 H6 0.9300 .
C6 C7 1.379(3) .
C7 H7 0.9300 .
C9 H9 0.9300 .
C10 H10 0.9300 .
C11 H11A 0.9700 .
C11 H11B 0.9700 .
C11 C13 1.518(3) .
C12 H12 0.9300 .
C12 C13 1.384(3) .
C12 C14 1.397(3) 3_656
C13 C14 1.401(3) .
C14 C15 1.519(3) .
C15 H15A 0.9700 .
C15 H15B 0.9700 .
C16 H16 0.9300 .
C17 H17 0.9300 .

loop_
_geom_torsion_atom_site_label_1
_geom_torsion_atom_site_label_2
_geom_torsion_atom_site_label_3
_geom_torsion_atom_site_label_4
_geom_torsion
_geom_torsion_site_symmetry_1
_geom_torsion_site_symmetry_2
_geom_torsion_site_symmetry_3
_geom_torsion_site_symmetry_4
Cd1 O1 C1 O2 5.2(3) . . . .
Cd1 O1 C1 C2 -175.04(15) . . . .
Cd1 O2 C1 O1 95.7(3) 3_666 . . .
Cd1 O2 C1 C2 -84.1(2) 3_666 . . .
Cd1 O4 C8 O3 5.6(3) 4_475 . . .
Cd1 O4 C8 C5 -173.12(16) 4_475 . . .
Cd1 N3 C9 N2 -174.91(15) . . . .
Cd1 N3 C10 N4 175.14(17) . . . .
O1 C1 C2 C3 2.1(3) . . . .
O1 C1 C2 C7 -177.5(2) . . . .
O2 C1 C2 C3 -178.2(2) . . . .
O2 C1 C2 C7 2.3(3) . . . .
N1 N5 C17 N6 -1.5(4) . . . .
N2 N4 C10 N3 0.1(3) . . . .
N2 C11 C13 C12 98.4(3) . . . .
N2 C11 C13 C14 -82.2(3) . . . .
N4 N2 C9 N3 -0.2(3) . . . .
N4 N2 C11 C13 84.3(3) . . . .
N5 N1 C15 C14 101.4(3) . . . .
N5 N1 C16 N6 0.6(4) . . . .
C1 C2 C3 C4 178.8(2) . . . .
C1 C2 C7 C6 179.8(2) . . . .
C2 C3 C4 C5 1.1(4) . . . .
C3 C2 C7 C6 0.3(4) . . . .
C3 C4 C5 C6 0.8(4) . . . .
C3 C4 C5 C8 -176.9(2) . . . .
C4 C5 C6 C7 -2.2(4) . . . .
C4 C5 C8 O3 5.0(4) . . . .
C4 C5 C8 O4 -176.3(2) . . . .
C5 C6 C7 C2 1.6(4) . . . .
C6 C5 C8 O3 -172.8(2) . . . .
C6 C5 C8 O4 6.0(3) . . . .
C7 C2 C3 C4 -1.7(4) . . . .
C8 C5 C6 C7 175.6(2) . . . .
C9 N2 N4 C10 0.0(3) . . . .
C9 N2 C11 C13 -96.1(3) . . . .
C9 N3 C10 N4 -0.3(3) . . . .
C10 N3 C9 N2 0.3(3) . . . .
C11 N2 N4 C10 179.7(2) . . . .
C11 N2 C9 N3 -179.8(2) . . . .
C11 C13 C14 C12 -179.1(2) . . . 3_656
C11 C13 C14 C15 -1.1(3) . . . .
C12 C13 C14 C12 0.3(4) . . . 3_656
C12 C13 C14 C15 178.2(2) . . . .
C12 C14 C15 N1 96.3(3) 3_656 . . .
C13 C14 C15 N1 -81.7(3) . . . .
C14 C12 C13 C11 179.1(2) 3_656 . . .
C14 C12 C13 C14 -0.3(4) 3_656 . . .
C15 N1 N5 C17 -174.7(3) . . . .
C15 N1 C16 N6 175.3(3) . . . .
C16 N1 N5 C17 0.5(4) . . . .
C16 N1 C15 C14 -72.7(4) . . . .
C16 N6 C17 N5 1.9(4) . . . .
C17 N6 C16 N1 -1.4(4) . . . .
